data_1509631
loop_
_publ_author_name
'Cordier, G.'
'Roehr, C.'

_publ_section_title
;
 Zur Kenntnis der ternaeren Aluminide Ba5 Cu1.9 Al3.1, Ba Ag2.4 Al2.6,
 Ba16 Ag7 Al27 und Ba3 Ag14.6 Al6.4
;
_journal_name_full 'Journal of the Less-Common Metals'
_journal_page_first 333
_journal_page_last 357
_journal_paper_doi 10.1016/0022-5088(91)90337-4
_journal_volume 170
_journal_year 1991
_chemical_formula_sum 'Ag14.6 Al6.4 Ba3'
_space_group_IT_number 189
_symmetry_space_group_name_Hall 'P -6 -2'
_symmetry_space_group_name_H-M 'P -6 2 m'
_cell_angle_alpha 90
_cell_angle_beta 90
_cell_angle_gamma 120
_cell_formula_units_Z 1
_cell_length_a 8.913
_cell_length_b 8.913
_cell_length_c 7.278
_cell_volume 500.715
_citation_journal_id_ASTM JCOMAH
_cod_data_source_file silver1-2_650.cif
_cod_data_source_block Ag14.6Al6.4Ba3
_cod_original_cell_volume 500.7149
_cod_database_code 1509631

loop_
_symmetry_equiv_pos_as_xyz
x,y,z
-x+y,-x,-z
-y,x-y,z
x,y,-z
-x+y,-x,z
-y,x-y,-z
y,x,z
x-y,-y,-z
-x,-x+y,z
y,x,-z
x-y,-y,z
-x,-x+y,-z

loop_
_atom_site_label
_atom_site_type_symbol
_atom_site_fract_x
_atom_site_fract_y
_atom_site_fract_z
_atom_site_occupancy
_atom_site_U_iso_or_equiv
Ba1 Ba 0 0 0 1 0.0
Ag1 Ag 0.7081 0 0.2995 1 0.0
Ag3 Ag 0.3163 0.4896 0 0.44 0.0
Ba2 Ba 0.3333 0.6667 0.5 1 0.0
Al1 Al 0.1837 0 0.5 1 0.0
Ag2 Ag 0.3642 0 0.2047 1 0.0
Al2 Al 0.3163 0.4896 0 0.56 0.0
